data_7122412
loop_
_publ_author_name
'Wu, Jianfeng'
'Guo, Mei'
'Li, Xiao-Lei'
'Zhao, Lang'
'Sun, Qing-Fu'
'Layfield, Richard A.'
'Tang, Jinkui'

_publ_section_title
;
 From double-shelled grids to supramolecular frameworks.
;
_journal_issue 85
_journal_name_full 'Chemical communications (Cambridge, England)'
_journal_page_first 12097
_journal_page_last 12100
_journal_paper_doi 10.1039/c8cc06411c
_journal_volume 54
_journal_year 2018
_chemical_formula_sum 'C160 H136 Br5.69 Dy4 N56 O27.25'
_chemical_formula_weight 4383.66
_space_group_crystal_system cubic
_space_group_IT_number 230
_space_group_name_Hall '-I 4bd 2c 3'
_space_group_name_H-M_alt 'I a -3 d'
_symmetry_space_group_name_Hall '-I 4bd 2c 3'
_symmetry_space_group_name_H-M 'I a -3 d'
_atom_sites_solution_hydrogens geom
_audit_creation_method SHELXL-2016/4
_audit_update_record
;
2018-09-24 deposited with the CCDC.
2018-10-02 downloaded from the CCDC.
;
_cell_angle_alpha 90
_cell_angle_beta 90
_cell_angle_gamma 90
_cell_formula_units_Z 24
_cell_length_a 63.740(5)
_cell_length_b 63.740(5)
_cell_length_c 63.740(5)
_cell_measurement_reflns_used 9741
_cell_measurement_temperature 173(2)
_cell_measurement_theta_max 22.57
_cell_measurement_theta_min 2.52
_cell_volume 258962(4)
_computing_cell_refinement 'Bruker SMART'
_computing_data_collection 'Bruker SMART'
_computing_data_reduction 'Bruker SMART'
_computing_structure_refinement 'SHELXL-2016/4 (Sheldrick, 2016)'
_computing_structure_solution 'SHELXL-2016/4 (Sheldrick, 2016)'
_diffrn_ambient_temperature 173(2)
_diffrn_measured_fraction_theta_full 0.989
_diffrn_measured_fraction_theta_max 0.989
_diffrn_measurement_device_type 'CCD area detector'
_diffrn_measurement_method 'phi and omega scans'
_diffrn_radiation_type MoK\a
_diffrn_radiation_wavelength 0.71073
_diffrn_reflns_av_R_equivalents 0.0604
_diffrn_reflns_av_unetI/netI 0.0359
_diffrn_reflns_Laue_measured_fraction_full 0.989
_diffrn_reflns_Laue_measured_fraction_max 0.989
_diffrn_reflns_limit_h_max 33
_diffrn_reflns_limit_h_min -40
_diffrn_reflns_limit_k_max 53
_diffrn_reflns_limit_k_min -35
_diffrn_reflns_limit_l_max 53
_diffrn_reflns_limit_l_min -27
_diffrn_reflns_number 54355
_diffrn_reflns_point_group_measured_fraction_full 0.989
_diffrn_reflns_point_group_measured_fraction_max 0.989
_diffrn_reflns_theta_full 17.221
_diffrn_reflns_theta_max 17.221
_diffrn_reflns_theta_min 2.167
_exptl_absorpt_coefficient_mu 1.243
_exptl_absorpt_correction_T_max 0.680
_exptl_absorpt_correction_T_min 0.662
_exptl_absorpt_correction_type multi-scan
_exptl_absorpt_process_details 'SADABS 2014/5'
_exptl_crystal_colour yellow
_exptl_crystal_density_diffrn 0.675
_exptl_crystal_description block
_exptl_crystal_F_000 52057
_exptl_crystal_size_max 0.23
_exptl_crystal_size_mid 0.22
_exptl_crystal_size_min 0.21
_refine_diff_density_max 1.413
_refine_diff_density_min -1.473
_refine_diff_density_rms 0.099
_refine_ls_extinction_method none
_refine_ls_goodness_of_fit_ref 1.053
_refine_ls_hydrogen_treatment mixed
_refine_ls_matrix_type full
_refine_ls_number_parameters 566
_refine_ls_number_reflns 6469
_refine_ls_number_restraints 531
_refine_ls_restrained_S_all 1.017
_refine_ls_R_factor_all 0.1469
_refine_ls_R_factor_gt 0.1005
_refine_ls_shift/su_max 0.001
_refine_ls_shift/su_mean 0.000
_refine_ls_structure_factor_coef Fsqd
_refine_ls_weighting_details 'w=1/[\s^2^(Fo^2^)+(0.0973P)^2^+13431.0166P] where P=(Fo^2^+2Fc^2^)/3'
_refine_ls_weighting_scheme calc
_refine_ls_wR_factor_gt 0.2455
_refine_ls_wR_factor_ref 0.2946
_reflns_Friedel_coverage 0.000
_reflns_number_gt 4447
_reflns_number_total 6469
_reflns_threshold_expression 'I > 2\s(I)'
_cod_data_source_file c8cc06411c2.cif
_cod_data_source_block 1_Dy4
_cod_depositor_comments
;
The following automatic conversions were performed:

'_exptl_absorpt_correction_type' value 'multi_scan' changed to
'multi-scan' according to
/home/data/users/saulius/crontab/automatic-downloads/rss-feeds/RSC/lib/dictionaries/cif_core.dic
dictionary named 'cif_core.dic' version 2.4.2 from 2011-04-26.

Automatic conversion script
Id: cif_fix_values 4973 2017-02-22 13:04:09Z antanas 

 Adding full bibliography for 7122412--7122413.cif.
;
_cod_original_cell_volume 258961(55)
_cod_database_code 7122412
_shelx_shelxl_version_number 2016/4
_shelx_space_group_comment
;
The symmetry employed for this shelxl refinement is uniquely defined
by the following loop, which should always be used as a source of
symmetry information in preference to the above space-group names.
They are only intended as comments.
;

loop_
_space_group_symop_operation_xyz
'x, y, z'
'-x+1/2, -y, z+1/2'
'-x, y+1/2, -z+1/2'
'x+1/2, -y+1/2, -z'
'z, x, y'
'z+1/2, -x+1/2, -y'
'-z+1/2, -x, y+1/2'
'-z, x+1/2, -y+1/2'
'y, z, x'
'-y, z+1/2, -x+1/2'
'y+1/2, -z+1/2, -x'
'-y+1/2, -z, x+1/2'
'y+3/4, x+1/4, -z+1/4'
'-y+3/4, -x+3/4, -z+3/4'
'y+1/4, -x+1/4, z+3/4'
'-y+1/4, x+3/4, z+1/4'
'x+3/4, z+1/4, -y+1/4'
'-x+1/4, z+3/4, y+1/4'
'-x+3/4, -z+3/4, -y+3/4'
'x+1/4, -z+1/4, y+3/4'
'z+3/4, y+1/4, -x+1/4'
'z+1/4, -y+1/4, x+3/4'
'-z+1/4, y+3/4, x+1/4'
'-z+3/4, -y+3/4, -x+3/4'
'x+1/2, y+1/2, z+1/2'
'-x+1, -y+1/2, z+1'
'-x+1/2, y+1, -z+1'
'x+1, -y+1, -z+1/2'
'z+1/2, x+1/2, y+1/2'
'z+1, -x+1, -y+1/2'
'-z+1, -x+1/2, y+1'
'-z+1/2, x+1, -y+1'
'y+1/2, z+1/2, x+1/2'
'-y+1/2, z+1, -x+1'
'y+1, -z+1, -x+1/2'
'-y+1, -z+1/2, x+1'
'y+5/4, x+3/4, -z+3/4'
'-y+5/4, -x+5/4, -z+5/4'
'y+3/4, -x+3/4, z+5/4'
'-y+3/4, x+5/4, z+3/4'
'x+5/4, z+3/4, -y+3/4'
'-x+3/4, z+5/4, y+3/4'
'-x+5/4, -z+5/4, -y+5/4'
'x+3/4, -z+3/4, y+5/4'
'z+5/4, y+3/4, -x+3/4'
'z+3/4, -y+3/4, x+5/4'
'-z+3/4, y+5/4, x+3/4'
'-z+5/4, -y+5/4, -x+5/4'
'-x, -y, -z'
'x-1/2, y, -z-1/2'
'x, -y-1/2, z-1/2'
'-x-1/2, y-1/2, z'
'-z, -x, -y'
'-z-1/2, x-1/2, y'
'z-1/2, x, -y-1/2'
'z, -x-1/2, y-1/2'
'-y, -z, -x'
'y, -z-1/2, x-1/2'
'-y-1/2, z-1/2, x'
'y-1/2, z, -x-1/2'
'-y-3/4, -x-1/4, z-1/4'
'y-3/4, x-3/4, z-3/4'
'-y-1/4, x-1/4, -z-3/4'
'y-1/4, -x-3/4, -z-1/4'
'-x-3/4, -z-1/4, y-1/4'
'x-1/4, -z-3/4, -y-1/4'
'x-3/4, z-3/4, y-3/4'
'-x-1/4, z-1/4, -y-3/4'
'-z-3/4, -y-1/4, x-1/4'
'-z-1/4, y-1/4, -x-3/4'
'z-1/4, -y-3/4, -x-1/4'
'z-3/4, y-3/4, x-3/4'
'-x+1/2, -y+1/2, -z+1/2'
'x, y+1/2, -z'
'x+1/2, -y, z'
'-x, y, z+1/2'
'-z+1/2, -x+1/2, -y+1/2'
'-z, x, y+1/2'
'z, x+1/2, -y'
'z+1/2, -x, y'
'-y+1/2, -z+1/2, -x+1/2'
'y+1/2, -z, x'
'-y, z, x+1/2'
'y, z+1/2, -x'
'-y-1/4, -x+1/4, z+1/4'
'y-1/4, x-1/4, z-1/4'
'-y+1/4, x+1/4, -z-1/4'
'y+1/4, -x-1/4, -z+1/4'
'-x-1/4, -z+1/4, y+1/4'
'x+1/4, -z-1/4, -y+1/4'
'x-1/4, z-1/4, y-1/4'
'-x+1/4, z+1/4, -y-1/4'
'-z-1/4, -y+1/4, x+1/4'
'-z+1/4, y+1/4, -x-1/4'
'z+1/4, -y-1/4, -x+1/4'
'z-1/4, y-1/4, x-1/4'

loop_
_atom_site_label
_atom_site_type_symbol
_atom_site_fract_x
_atom_site_fract_y
_atom_site_fract_z
_atom_site_U_iso_or_equiv
_atom_site_adp_type
_atom_site_occupancy
_atom_site_site_symmetry_order
_atom_site_calc_flag
_atom_site_refinement_flags_posn
_atom_site_refinement_flags_adp
_atom_site_refinement_flags_occupancy
_atom_site_disorder_assembly
_atom_site_disorder_group
DY1 Dy 0.25948(2) 0.61869(2) 0.37781(2) 0.0796(6) Uani 1 1 d . . . . .
BR1 Br 0.375000 0.62114(4) 0.37114(4) 0.0973(12) Uiso 1 2 d S . P . .
BR2 Br 0.3403(3) 0.5884(3) 0.4243(3) 0.117(10) Uiso 0.189(12) 1 d . . P A 1
O2 O 0.3296(4) 0.5913(3) 0.4356(4) 0.106(7) Uiso 0.811(12) 1 d . . P A 2
BR3A Br 0.23958(11) 0.59845(11) 0.28797(11) 0.219(4) Uiso 0.733(12) 1 d . . P . .
O1_1 O 0.2315(2) 0.6012(2) 0.3598(2) 0.088(4) Uani 1 1 d . U . . .
H1_1 H 0.218783 0.601020 0.363174 0.105 Uiso 1 1 calc R U . . .
C2_1 C 0.2363(4) 0.5829(4) 0.3470(4) 0.097(6) Uani 1 1 d . U . . .
H2A_1 H 0.239453 0.587447 0.332499 0.116 Uiso 1 1 calc R U . . .
H2AB_1 H 0.223921 0.573563 0.346552 0.116 Uiso 1 1 calc R U . . .
N3_1 N 0.2654(3) 0.5815(3) 0.3694(3) 0.088(5) Uani 1 1 d . U . . .
C4_1 C 0.2546(4) 0.5711(4) 0.3555(4) 0.102(7) Uani 1 1 d . U . . .
C5_1 C 0.2589(4) 0.5507(4) 0.3483(4) 0.117(8) Uani 1 1 d . U . . .
H5_1 H 0.250040 0.543541 0.338686 0.140 Uiso 1 1 calc R U . . .
C6_1 C 0.2773(4) 0.5419(4) 0.3562(4) 0.127(8) Uani 1 1 d . U . . .
H6_1 H 0.281436 0.528430 0.351314 0.152 Uiso 1 1 calc R U . . .
C7_1 C 0.2893(4) 0.5516(4) 0.3702(4) 0.133(9) Uani 1 1 d . U . . .
H7_1 H 0.301743 0.545171 0.375308 0.160 Uiso 1 1 calc R U . . .
C8_1 C 0.2830(4) 0.5717(4) 0.3775(4) 0.098(7) Uani 1 1 d . U . . .
C9_1 C 0.2934(3) 0.5824(4) 0.3951(4) 0.091(7) Uani 1 1 d . U . . .
H9_1 H 0.304640 0.576265 0.402745 0.109 Uiso 1 1 calc R U . . .
N10_1 N 0.2860(3) 0.6008(3) 0.3993(3) 0.074(5) Uani 1 1 d . U . . .
N11_1 N 0.2938(3) 0.6114(3) 0.4161(3) 0.068(4) Uani 1 1 d . U . . .
H11_1 H 0.304942 0.607360 0.423116 0.082 Uiso 1 1 calc R U . . .
C12_1 C 0.2826(4) 0.6286(4) 0.4207(3) 0.065(5) Uani 1 1 d . U . . .
O13_1 O 0.2680(2) 0.6352(2) 0.4103(2) 0.080(4) Uani 1 1 d . U . . .
N14_1 N 0.3085(2) 0.6334(2) 0.4495(3) 0.064(4) Uani 1 1 d . U . . .
C15_1 C 0.2907(3) 0.6400(3) 0.4403(3) 0.068(5) Uani 1 1 d . U . . .
C16_1 C 0.2797(3) 0.6583(3) 0.4475(3) 0.079(6) Uani 1 1 d . U . . .
H16_1 H 0.267692 0.663385 0.440188 0.094 Uiso 1 1 calc R U . . .
C17_1 C 0.2868(4) 0.6683(4) 0.4652(4) 0.091(6) Uani 1 1 d . U . . .
H17_1 H 0.279343 0.679814 0.471116 0.109 Uiso 1 1 calc R U . . .
C18_1 C 0.3052(3) 0.6613(4) 0.4743(4) 0.087(6) Uani 1 1 d . U . . .
H18_1 H 0.310712 0.668348 0.486160 0.105 Uiso 1 1 calc R U . . .
C19_1 C 0.3153(3) 0.6447(3) 0.4666(4) 0.069(5) Uani 1 1 d . U . . .
C20_1 C 0.3355(4) 0.6358(4) 0.4755(4) 0.070(5) Uani 1 1 d . U . . .
O21_1 O 0.3439(2) 0.6463(2) 0.4900(2) 0.076(4) Uani 1 1 d . U . . .
N22_1 N 0.3425(3) 0.6177(3) 0.4688(2) 0.071(5) Uani 1 1 d . U . . .
H22_1 H 0.335882 0.610250 0.459251 0.085 Uiso 1 1 calc R U . . .
N23_1 N 0.3607(2) 0.6114(3) 0.4779(3) 0.068(5) Uani 1 1 d . U . . .
C24_1 C 0.3691(3) 0.5936(4) 0.4723(4) 0.079(6) Uani 1 1 d . U . . .
H24_1 H 0.363251 0.585207 0.461530 0.095 Uiso 1 1 calc R U . . .
N25_1 N 0.3951(3) 0.6010(3) 0.4981(3) 0.075(5) Uani 1 1 d . U . . .
C26_1 C 0.3872(4) 0.5877(4) 0.4832(4) 0.098(7) Uani 1 1 d . U . . .
C27_1 C 0.3988(4) 0.5696(4) 0.4789(4) 0.109(7) Uani 1 1 d . U . . .
H27_1 H 0.393830 0.559633 0.469041 0.131 Uiso 1 1 calc R U . . .
C28_1 C 0.4180(4) 0.5662(4) 0.4895(4) 0.111(7) Uani 1 1 d . U . . .
H28_1 H 0.426104 0.554040 0.486422 0.133 Uiso 1 1 calc R U . . .
C29_1 C 0.4251(4) 0.5804(4) 0.5042(4) 0.100(7) Uani 1 1 d . U . . .
H29_1 H 0.437719 0.578124 0.511791 0.120 Uiso 1 1 calc R U . . .
C30_1 C 0.4131(4) 0.5979(5) 0.5072(4) 0.097(6) Uani 1 1 d . U . . .
C31_1 C 0.4204(4) 0.6146(4) 0.5223(4) 0.105(6) Uani 1 1 d . U . . .
H31A_1 H 0.418594 0.609537 0.536867 0.126 Uiso 1 1 calc R U . . .
H31B_1 H 0.435514 0.617355 0.520000 0.126 Uiso 1 1 calc R U . . .
O32_1 O 0.4089(2) 0.6335(2) 0.5195(2) 0.102(5) Uani 1 1 d . U . . .
H32_1 H 0.408747 0.640276 0.530783 0.122 Uiso 1 1 calc R U . . .
N1_2 N 0.2972(3) 0.5871(4) 0.3255(4) 0.137(8) Uani 1 1 d . U . . .
C1_2 C 0.2887(5) 0.5757(6) 0.3096(5) 0.167(10) Uani 1 1 d . U . . .
H1_2 H 0.274925 0.578729 0.304787 0.201 Uiso 1 1 calc R U . . .
C2_2 C 0.3006(6) 0.5594(7) 0.3001(6) 0.208(12) Uani 1 1 d . U . . .
H2_2 H 0.294629 0.551528 0.288938 0.249 Uiso 1 1 calc R U . . .
C3_2 C 0.3211(6) 0.5549(7) 0.3070(7) 0.229(13) Uani 1 1 d . U . . .
H3_2 H 0.328931 0.543336 0.301852 0.275 Uiso 1 1 calc R U . . .
C4_2 C 0.3293(6) 0.5693(6) 0.3226(6) 0.210(12) Uani 1 1 d . U . . .
H4_2 H 0.343717 0.568268 0.326256 0.252 Uiso 1 1 calc R U . . .
C5_2 C 0.3176(5) 0.5842(6) 0.3324(5) 0.154(9) Uani 1 1 d . U . . .
C6_2 C 0.3254(5) 0.5976(5) 0.3470(5) 0.139(9) Uani 1 1 d . U . . .
H6_2 H 0.339735 0.596689 0.351110 0.167 Uiso 1 1 calc R U . . .
N7_2 N 0.3132(3) 0.6117(4) 0.3555(3) 0.105(6) Uani 1 1 d . U . . .
N8_2 N 0.3221(3) 0.6250(3) 0.3708(3) 0.089(5) Uani 1 1 d . U . . .
H8_2 H 0.335202 0.623571 0.374893 0.107 Uiso 1 1 calc R U . . .
C9_2 C 0.3099(4) 0.6393(4) 0.3784(3) 0.079(6) Uani 1 1 d D U . . .
O10_2 O 0.2906(2) 0.6406(2) 0.3737(2) 0.083(4) Uani 1 1 d . U . . .
N11_2 N 0.3358(3) 0.6466(3) 0.4041(3) 0.072(5) Uani 1 1 d . U . . .
C12_2 C 0.3187(3) 0.6533(4) 0.3952(3) 0.074(5) Uani 1 1 d D U . . .
C13_2 C 0.3076(3) 0.6724(4) 0.3998(4) 0.083(6) Uani 1 1 d . U . . .
H13_2 H 0.295460 0.676453 0.392234 0.100 Uiso 1 1 calc R U . . .
C14_2 C 0.3155(4) 0.6845(4) 0.4156(4) 0.090(6) Uani 1 1 d . U . . .
H14_2 H 0.308859 0.697286 0.419498 0.108 Uiso 1 1 calc R U . . .
C15_2 C 0.3335(4) 0.6776(3) 0.4259(4) 0.081(6) Uani 1 1 d . U . . .
H15_2 H 0.339364 0.685598 0.437048 0.097 Uiso 1 1 calc R U . . .
C16_2 C 0.3430(3) 0.6586(4) 0.4195(3) 0.072(5) Uani 1 1 d D U . . .
C17_2 C 0.3624(4) 0.6516(4) 0.4318(4) 0.077(6) Uani 1 1 d D U . . .
O18_2 O 0.3676(2) 0.6602(2) 0.4481(2) 0.086(5) Uani 1 1 d . U . . .
N19_2 N 0.3711(3) 0.6343(3) 0.4234(3) 0.083(5) Uani 1 1 d . U . . .
H19_2 H 0.366205 0.627842 0.412275 0.100 Uiso 1 1 calc R U . . .
N20_2 N 0.3885(3) 0.6279(3) 0.4341(3) 0.093(6) Uani 1 1 d . U . . .
C21_2 C 0.3964(4) 0.6112(4) 0.4248(4) 0.093(6) Uani 1 1 d . U . . .
H21_2 H 0.390345 0.605526 0.412427 0.112 Uiso 1 1 calc R U . . .
N22_2 N 0.4258(4) 0.6119(4) 0.4525(4) 0.136(7) Uani 1 1 d . U . . .
C23_2 C 0.4155(5) 0.6014(5) 0.4351(4) 0.115(7) Uani 1 1 d . U . . .
C24_2 C 0.4235(4) 0.5853(5) 0.4254(4) 0.125(7) Uani 1 1 d . U . . .
H24_2 H 0.417105 0.580167 0.412976 0.151 Uiso 1 1 calc R U . . .
C25_2 C 0.4409(5) 0.5760(6) 0.4331(5) 0.158(10) Uani 1 1 d . U . . .
H25_2 H 0.446053 0.563491 0.426982 0.190 Uiso 1 1 calc R U . . .
C26_2 C 0.4515(6) 0.5855(6) 0.4509(6) 0.159(10) Uani 1 1 d . U . . .
H26_2 H 0.463818 0.578891 0.456142 0.190 Uiso 1 1 calc R U . . .
C27_2 C 0.4447(5) 0.6036(6) 0.4606(5) 0.141(9) Uani 1 1 d . U . . .
H27_2 H 0.452134 0.610002 0.471822 0.169 Uiso 1 1 calc R U . . .

loop_
_atom_site_aniso_label
_atom_site_aniso_U_11
_atom_site_aniso_U_22
_atom_site_aniso_U_33
_atom_site_aniso_U_23
_atom_site_aniso_U_13
_atom_site_aniso_U_12
DY1 0.0661(9) 0.1025(11) 0.0702(9) -0.0118(7) -0.0006(6) -0.0130(7)
O1_1 0.093(11) 0.094(10) 0.077(10) -0.009(8) 0.012(9) 0.000(8)
C2_1 0.080(14) 0.116(16) 0.094(16) -0.037(12) -0.006(11) -0.009(11)
N3_1 0.080(13) 0.095(13) 0.089(13) -0.025(10) -0.009(9) -0.012(9)
C4_1 0.087(15) 0.124(15) 0.096(16) -0.056(12) -0.007(11) 0.008(11)
C5_1 0.107(17) 0.130(16) 0.114(18) -0.068(14) -0.012(14) 0.011(13)
C6_1 0.13(2) 0.110(16) 0.14(2) -0.065(14) -0.036(15) 0.015(13)
C7_1 0.124(18) 0.121(17) 0.15(2) -0.075(14) -0.038(14) 0.019(14)
C8_1 0.084(14) 0.107(15) 0.104(16) -0.049(12) -0.008(11) 0.001(11)
C9_1 0.077(15) 0.104(15) 0.091(15) -0.039(12) -0.015(11) 0.022(13)
N10_1 0.073(12) 0.070(11) 0.079(12) -0.021(9) 0.005(10) -0.022(9)
N11_1 0.059(11) 0.081(12) 0.065(11) -0.011(8) 0.000(9) -0.002(8)
C12_1 0.054(14) 0.089(14) 0.053(12) -0.012(10) 0.024(8) 0.008(10)
O13_1 0.052(10) 0.103(11) 0.086(11) 0.007(9) -0.003(7) -0.005(8)
N14_1 0.050(10) 0.068(11) 0.074(11) -0.001(8) 0.017(8) -0.022(8)
C15_1 0.068(13) 0.076(13) 0.060(12) -0.003(9) 0.015(9) -0.003(10)
C16_1 0.072(13) 0.093(15) 0.071(14) -0.018(10) 0.007(11) 0.009(10)
C17_1 0.081(15) 0.097(15) 0.095(16) -0.033(11) -0.005(12) 0.013(11)
C18_1 0.072(14) 0.080(15) 0.110(16) -0.023(11) -0.010(11) -0.003(10)
C19_1 0.051(11) 0.069(13) 0.088(14) -0.011(10) 0.008(9) -0.018(9)
C20_1 0.062(12) 0.075(13) 0.072(14) 0.004(10) 0.009(9) -0.011(10)
O21_1 0.100(11) 0.081(10) 0.046(9) 0.016(7) 0.002(7) -0.017(8)
N22_1 0.063(11) 0.091(12) 0.058(11) -0.005(9) -0.003(9) -0.002(9)
N23_1 0.028(9) 0.098(12) 0.078(12) 0.019(11) 0.028(8) -0.011(8)
C24_1 0.067(14) 0.093(15) 0.077(14) 0.018(12) 0.025(10) 0.005(10)
N25_1 0.059(11) 0.100(13) 0.065(12) 0.031(9) 0.042(8) 0.022(10)
C26_1 0.102(15) 0.104(16) 0.089(16) 0.026(11) 0.003(11) 0.027(11)
C27_1 0.113(17) 0.113(16) 0.102(17) 0.008(13) -0.005(13) 0.033(13)
C28_1 0.094(16) 0.128(17) 0.11(2) 0.018(12) 0.014(13) 0.034(14)
C29_1 0.069(15) 0.125(17) 0.105(18) 0.028(13) 0.011(13) 0.020(12)
C30_1 0.072(14) 0.132(15) 0.087(15) 0.022(12) 0.021(11) 0.019(12)
C31_1 0.078(15) 0.131(16) 0.105(17) 0.018(12) 0.016(12) 0.017(12)
O32_1 0.072(11) 0.115(12) 0.119(12) 0.021(10) -0.001(9) 0.004(9)
N1_2 0.090(13) 0.177(19) 0.143(18) -0.074(14) 0.013(13) -0.028(14)
C1_2 0.110(18) 0.22(3) 0.17(2) -0.111(18) 0.020(15) -0.034(17)
C2_2 0.14(2) 0.26(3) 0.22(3) -0.15(2) 0.02(2) -0.01(2)
C3_2 0.17(2) 0.27(3) 0.24(3) -0.17(2) -0.01(2) 0.04(2)
C4_2 0.145(19) 0.26(3) 0.23(3) -0.156(19) -0.005(19) 0.037(18)
C5_2 0.093(15) 0.21(2) 0.16(2) -0.106(14) 0.014(14) -0.002(16)
C6_2 0.098(17) 0.19(2) 0.13(2) -0.080(14) -0.008(15) 0.009(15)
N7_2 0.089(14) 0.149(17) 0.077(14) -0.032(10) -0.012(11) 0.005(11)
N8_2 0.063(12) 0.126(15) 0.077(13) -0.024(9) 0.003(10) 0.010(9)
C9_2 0.059(11) 0.098(14) 0.081(14) 0.001(10) 0.004(11) 0.007(11)
O10_2 0.062(9) 0.103(11) 0.084(10) 0.014(8) 0.005(8) -0.010(8)
N11_2 0.076(12) 0.077(12) 0.062(12) -0.002(8) 0.007(8) -0.016(9)
C12_2 0.052(12) 0.092(13) 0.078(14) -0.002(10) 0.026(9) -0.018(9)
C13_2 0.071(14) 0.087(14) 0.091(16) 0.004(11) 0.001(11) -0.012(10)
C14_2 0.088(15) 0.070(14) 0.112(18) 0.002(10) 0.000(12) -0.020(11)
C15_2 0.082(14) 0.066(13) 0.095(15) -0.002(11) 0.002(11) -0.023(10)
C16_2 0.072(12) 0.079(13) 0.063(13) -0.001(10) 0.017(9) -0.019(9)
C17_2 0.079(13) 0.094(15) 0.058(14) 0.012(10) 0.015(10) -0.019(10)
O18_2 0.093(11) 0.101(12) 0.062(10) 0.014(8) -0.001(8) -0.016(9)
N19_2 0.074(12) 0.096(13) 0.080(13) 0.010(10) 0.013(9) -0.008(9)
N20_2 0.092(13) 0.108(15) 0.080(14) 0.020(11) 0.007(10) -0.007(10)
C21_2 0.088(15) 0.097(17) 0.095(17) 0.025(12) 0.012(11) -0.006(11)
N22_2 0.109(16) 0.188(19) 0.110(16) 0.057(13) -0.003(11) 0.004(14)
C23_2 0.103(16) 0.16(2) 0.083(17) 0.047(12) 0.028(11) 0.021(12)
C24_2 0.114(19) 0.16(2) 0.101(17) 0.058(13) 0.056(14) 0.039(13)
C25_2 0.13(2) 0.20(2) 0.14(2) 0.062(18) 0.041(16) 0.050(16)
C26_2 0.12(2) 0.21(3) 0.14(2) 0.08(2) 0.033(16) 0.025(17)
C27_2 0.102(18) 0.19(2) 0.13(2) 0.084(17) 0.006(14) 0.005(16)

loop_
_atom_type_symbol
_atom_type_description
_atom_type_scat_dispersion_real
_atom_type_scat_dispersion_imag
_atom_type_scat_source
C C 0.0034 0.0017 'International Tables Vol C Tables 4.2.6.8 and 6.1.1.4'
H H 0.0000 0.0000 'International Tables Vol C Tables 4.2.6.8 and 6.1.1.4'
N N 0.0066 0.0034 'International Tables Vol C Tables 4.2.6.8 and 6.1.1.4'
O O 0.0114 0.0062 'International Tables Vol C Tables 4.2.6.8 and 6.1.1.4'
Dy Dy -0.1318 4.4580 'International Tables Vol C Tables 4.2.6.8 and 6.1.1.4'
Br Br -0.2713 2.4705 'International Tables Vol C Tables 4.2.6.8 and 6.1.1.4'

loop_
_geom_angle_atom_site_label_1
_geom_angle_atom_site_label_2
_geom_angle_atom_site_label_3
_geom_angle
_geom_angle_site_symmetry_1
_geom_angle_site_symmetry_3
O13_1 DY1 O21_1 69.0(4) . 71_576
O13_1 DY1 O1_1 142.2(5) . .
O21_1 DY1 O1_1 77.7(4) 71_576 .
O13_1 DY1 O32_1 143.3(5) . 71_576
O21_1 DY1 O32_1 147.1(5) 71_576 71_576
O1_1 DY1 O32_1 73.0(5) . 71_576
O13_1 DY1 O10_2 69.8(5) . .
O21_1 DY1 O10_2 137.1(4) 71_576 .
O1_1 DY1 O10_2 145.1(5) . .
O32_1 DY1 O10_2 73.5(5) 71_576 .
O13_1 DY1 N10_1 64.1(5) . .
O21_1 DY1 N10_1 75.6(5) 71_576 .
O1_1 DY1 N10_1 124.4(5) . .
O32_1 DY1 N10_1 109.3(6) 71_576 .
O10_2 DY1 N10_1 76.4(5) . .
O13_1 DY1 N3_1 125.4(6) . .
O21_1 DY1 N3_1 81.8(5) 71_576 .
O1_1 DY1 N3_1 64.0(5) . .
O32_1 DY1 N3_1 72.2(6) 71_576 .
O10_2 DY1 N3_1 113.9(5) . .
N10_1 DY1 N3_1 64.5(6) . .
O13_1 DY1 N23_1 72.8(5) . 71_576
O21_1 DY1 N23_1 64.0(5) 71_576 71_576
O1_1 DY1 N23_1 77.0(5) . 71_576
O32_1 DY1 N23_1 121.6(5) 71_576 71_576
O10_2 DY1 N23_1 113.4(5) . 71_576
N10_1 DY1 N23_1 128.9(5) . 71_576
N3_1 DY1 N23_1 132.7(6) . 71_576
O13_1 DY1 N25_1 103.2(5) . 71_576
O21_1 DY1 N25_1 126.3(6) 71_576 71_576
O1_1 DY1 N25_1 82.3(5) . 71_576
O32_1 DY1 N25_1 64.1(6) 71_576 71_576
O10_2 DY1 N25_1 74.6(5) . 71_576
N10_1 DY1 N25_1 150.9(5) . 71_576
N3_1 DY1 N25_1 130.9(6) . 71_576
N23_1 DY1 N25_1 63.1(6) 71_576 71_576
C2_1 O1_1 DY1 119.0(12) . .
C2_1 O1_1 H1_1 109.5 . .
DY1 O1_1 H1_1 127.2 . .
O1_1 C2_1 C4_1 111.4(19) . .
O1_1 C2_1 H2A_1 109.4 . .
C4_1 C2_1 H2A_1 109.4 . .
O1_1 C2_1 H2AB_1 109.4 . .
C4_1 C2_1 H2AB_1 109.4 . .
H2A_1 C2_1 H2AB_1 108.0 . .
C4_1 N3_1 C8_1 117(2) . .
C4_1 N3_1 DY1 123.9(18) . .
C8_1 N3_1 DY1 118.6(15) . .
N3_1 C4_1 C5_1 126(3) . .
N3_1 C4_1 C2_1 114(2) . .
C5_1 C4_1 C2_1 120(2) . .
C6_1 C5_1 C4_1 115(2) . .
C6_1 C5_1 H5_1 122.6 . .
C4_1 C5_1 H5_1 122.6 . .
C7_1 C6_1 C5_1 123(3) . .
C7_1 C6_1 H6_1 118.7 . .
C5_1 C6_1 H6_1 118.7 . .
C6_1 C7_1 C8_1 118(3) . .
C6_1 C7_1 H7_1 120.8 . .
C8_1 C7_1 H7_1 120.8 . .
N3_1 C8_1 C7_1 121(2) . .
N3_1 C8_1 C9_1 116(2) . .
C7_1 C8_1 C9_1 123(2) . .
N10_1 C9_1 C8_1 115(2) . .
N10_1 C9_1 H9_1 122.7 . .
C8_1 C9_1 H9_1 122.7 . .
C9_1 N10_1 N11_1 119(2) . .
C9_1 N10_1 DY1 123.7(15) . .
N11_1 N10_1 DY1 117.6(13) . .
C12_1 N11_1 N10_1 112.6(19) . .
C12_1 N11_1 H11_1 123.7 . .
N10_1 N11_1 H11_1 123.7 . .
O13_1 C12_1 N11_1 125(2) . .
O13_1 C12_1 C15_1 122(2) . .
N11_1 C12_1 C15_1 113(2) . .
C12_1 O13_1 DY1 119.5(15) . .
C15_1 N14_1 C19_1 117.0(19) . .
N14_1 C15_1 C16_1 122(2) . .
N14_1 C15_1 C12_1 120(2) . .
C16_1 C15_1 C12_1 119(2) . .
C17_1 C16_1 C15_1 118(2) . .
C17_1 C16_1 H16_1 120.8 . .
C15_1 C16_1 H16_1 120.8 . .
C16_1 C17_1 C18_1 118(2) . .
C16_1 C17_1 H17_1 120.9 . .
C18_1 C17_1 H17_1 120.9 . .
C19_1 C18_1 C17_1 121(2) . .
C19_1 C18_1 H18_1 119.4 . .
C17_1 C18_1 H18_1 119.4 . .
C18_1 C19_1 N14_1 123(2) . .
C18_1 C19_1 C20_1 125(2) . .
N14_1 C19_1 C20_1 112(2) . .
O21_1 C20_1 N22_1 125(2) . .
O21_1 C20_1 C19_1 116(2) . .
N22_1 C20_1 C19_1 120(2) . .
C20_1 O21_1 DY1 119.2(15) . 93_665
C20_1 N22_1 N23_1 114(2) . .
C20_1 N22_1 H22_1 122.9 . .
N23_1 N22_1 H22_1 122.9 . .
C24_1 N23_1 N22_1 119(2) . .
C24_1 N23_1 DY1 122.9(16) . 93_665
N22_1 N23_1 DY1 116.4(13) . 93_665
N23_1 C24_1 C26_1 116(3) . .
N23_1 C24_1 H24_1 122.0 . .
C26_1 C24_1 H24_1 122.0 . .
C30_1 N25_1 C26_1 123(2) . .
C30_1 N25_1 DY1 119.8(19) . 93_665
C26_1 N25_1 DY1 117.5(17) . 93_665
N25_1 C26_1 C24_1 119(3) . .
N25_1 C26_1 C27_1 117(3) . .
C24_1 C26_1 C27_1 124(3) . .
C26_1 C27_1 C28_1 120(3) . .
C26_1 C27_1 H27_1 120.2 . .
C28_1 C27_1 H27_1 120.2 . .
C29_1 C28_1 C27_1 120(3) . .
C29_1 C28_1 H28_1 119.8 . .
C27_1 C28_1 H28_1 119.8 . .
C30_1 C29_1 C28_1 117(3) . .
C30_1 C29_1 H29_1 121.6 . .
C28_1 C29_1 H29_1 121.6 . .
N25_1 C30_1 C29_1 124(3) . .
N25_1 C30_1 C31_1 117(3) . .
C29_1 C30_1 C31_1 120(3) . .
O32_1 C31_1 C30_1 111(2) . .
O32_1 C31_1 H31A_1 109.4 . .
C30_1 C31_1 H31A_1 109.4 . .
O32_1 C31_1 H31B_1 109.4 . .
C30_1 C31_1 H31B_1 109.4 . .
H31A_1 C31_1 H31B_1 108.0 . .
C31_1 O32_1 DY1 118.8(14) . 93_665
C31_1 O32_1 H32_1 109.5 . .
DY1 O32_1 H32_1 104.2 93_665 .
C1_2 N1_2 C5_2 122(3) . .
N1_2 C1_2 C2_2 120(3) . .
N1_2 C1_2 H1_2 120.1 . .
C2_2 C1_2 H1_2 120.1 . .
C3_2 C2_2 C1_2 121(3) . .
C3_2 C2_2 H2_2 119.7 . .
C1_2 C2_2 H2_2 119.7 . .
C2_2 C3_2 C4_2 115(3) . .
C2_2 C3_2 H3_2 122.6 . .
C4_2 C3_2 H3_2 122.6 . .
C5_2 C4_2 C3_2 124(3) . .
C5_2 C4_2 H4_2 118.1 . .
C3_2 C4_2 H4_2 118.1 . .
C4_2 C5_2 C6_2 123(3) . .
C4_2 C5_2 N1_2 118(3) . .
C6_2 C5_2 N1_2 118(3) . .
N7_2 C6_2 C5_2 120(3) . .
N7_2 C6_2 H6_2 120.0 . .
C5_2 C6_2 H6_2 120.0 . .
C6_2 N7_2 N8_2 117(2) . .
C9_2 N8_2 N7_2 116(2) . .
C9_2 N8_2 H8_2 121.9 . .
N7_2 N8_2 H8_2 121.9 . .
O10_2 C9_2 N8_2 123(2) . .
O10_2 C9_2 C12_2 119(2) . .
N8_2 C9_2 C12_2 118(2) . .
C9_2 O10_2 DY1 136.5(14) . .
C12_2 N11_2 C16_2 115(2) . .
N11_2 C12_2 C13_2 127(2) . .
N11_2 C12_2 C9_2 115(2) . .
C13_2 C12_2 C9_2 118(2) . .
C14_2 C13_2 C12_2 117(2) . .
C14_2 C13_2 H13_2 121.5 . .
C12_2 C13_2 H13_2 121.5 . .
C13_2 C14_2 C15_2 118(2) . .
C13_2 C14_2 H14_2 120.9 . .
C15_2 C14_2 H14_2 120.9 . .
C14_2 C15_2 C16_2 119(2) . .
C14_2 C15_2 H15_2 120.4 . .
C16_2 C15_2 H15_2 120.4 . .
N11_2 C16_2 C15_2 124(2) . .
N11_2 C16_2 C17_2 120(2) . .
C15_2 C16_2 C17_2 117(2) . .
O18_2 C17_2 N19_2 126(2) . .
O18_2 C17_2 C16_2 122(2) . .
N19_2 C17_2 C16_2 112(2) . .
C17_2 N19_2 N20_2 113(2) . .
C17_2 N19_2 H19_2 123.7 . .
N20_2 N19_2 H19_2 123.7 . .
C21_2 N20_2 N19_2 109(2) . .
N20_2 C21_2 C23_2 117(3) . .
N20_2 C21_2 H21_2 121.7 . .
C23_2 C21_2 H21_2 121.7 . .
C27_2 N22_2 C23_2 119(3) . .
C24_2 C23_2 N22_2 123(3) . .
C24_2 C23_2 C21_2 116(3) . .
N22_2 C23_2 C21_2 120(3) . .
C23_2 C24_2 C25_2 120(4) . .
C23_2 C24_2 H24_2 120.1 . .
C25_2 C24_2 H24_2 120.1 . .
C24_2 C25_2 C26_2 119(4) . .
C24_2 C25_2 H25_2 120.5 . .
C26_2 C25_2 H25_2 120.5 . .
C27_2 C26_2 C25_2 123(4) . .
C27_2 C26_2 H26_2 118.4 . .
C25_2 C26_2 H26_2 118.4 . .
C26_2 C27_2 N22_2 115(4) . .
C26_2 C27_2 H27_2 122.7 . .
N22_2 C27_2 H27_2 122.7 . .

loop_
_geom_bond_atom_site_label_1
_geom_bond_atom_site_label_2
_geom_bond_distance
_geom_bond_site_symmetry_2
DY1 O13_1 2.388(14) .
DY1 O21_1 2.389(14) 71_576
DY1 O1_1 2.394(14) .
DY1 O32_1 2.428(14) 71_576
DY1 O10_2 2.441(14) .
DY1 N10_1 2.455(18) .
DY1 N3_1 2.458(18) .
DY1 N23_1 2.489(18) 71_576
DY1 N25_1 2.525(17) 71_576
O1_1 C2_1 1.46(2) .
O1_1 H1_1 0.8400 .
C2_1 C4_1 1.49(3) .
C2_1 H2A_1 0.9900 .
C2_1 H2AB_1 0.9900 .
N3_1 C4_1 1.30(3) .
N3_1 C8_1 1.38(3) .
C4_1 C5_1 1.41(3) .
C5_1 C6_1 1.39(3) .
C5_1 H5_1 0.9500 .
C6_1 C7_1 1.33(3) .
C6_1 H6_1 0.9500 .
C7_1 C8_1 1.42(3) .
C7_1 H7_1 0.9500 .
C8_1 C9_1 1.47(3) .
C9_1 N10_1 1.30(2) .
C9_1 H9_1 0.9500 .
N10_1 N11_1 1.35(2) .
N11_1 C12_1 1.34(2) .
N11_1 H11_1 0.8800 .
C12_1 O13_1 1.22(2) .
C12_1 C15_1 1.53(3) .
N14_1 C15_1 1.34(2) .
N14_1 C19_1 1.38(2) .
C15_1 C16_1 1.44(3) .
C16_1 C17_1 1.38(3) .
C16_1 H16_1 0.9500 .
C17_1 C18_1 1.38(3) .
C17_1 H17_1 0.9500 .
C18_1 C19_1 1.33(3) .
C18_1 H18_1 0.9500 .
C19_1 C20_1 1.52(3) .
C20_1 O21_1 1.26(2) .
C20_1 N22_1 1.31(2) .
O21_1 DY1 2.389(14) 93_665
N22_1 N23_1 1.36(2) .
N22_1 H22_1 0.8800 .
N23_1 C24_1 1.30(2) .
N23_1 DY1 2.489(18) 93_665
C24_1 C26_1 1.40(3) .
C24_1 H24_1 0.9500 .
N25_1 C30_1 1.30(3) .
N25_1 C26_1 1.37(3) .
N25_1 DY1 2.525(17) 93_665
C26_1 C27_1 1.40(3) .
C27_1 C28_1 1.41(3) .
C27_1 H27_1 0.9500 .
C28_1 C29_1 1.38(3) .
C28_1 H28_1 0.9500 .
C29_1 C30_1 1.37(3) .
C29_1 H29_1 0.9500 .
C30_1 C31_1 1.50(3) .
C31_1 O32_1 1.42(2) .
C31_1 H31A_1 0.9900 .
C31_1 H31B_1 0.9900 .
O32_1 DY1 2.428(14) 93_665
O32_1 H32_1 0.8400 .
N1_2 C1_2 1.36(3) .
N1_2 C5_2 1.39(3) .
C1_2 C2_2 1.42(4) .
C1_2 H1_2 0.9500 .
C2_2 C3_2 1.41(5) .
C2_2 H2_2 0.9500 .
C3_2 C4_2 1.45(4) .
C3_2 H3_2 0.9500 .
C4_2 C5_2 1.35(4) .
C4_2 H4_2 0.9500 .
C5_2 C6_2 1.36(3) .
C6_2 N7_2 1.31(3) .
C6_2 H6_2 0.9500 .
N7_2 N8_2 1.41(2) .
N8_2 C9_2 1.29(3) .
N8_2 H8_2 0.8800 .
C9_2 O10_2 1.27(2) .
C9_2 C12_2 1.50(2) .
N11_2 C12_2 1.30(2) .
N11_2 C16_2 1.33(2) .
C12_2 C13_2 1.44(3) .
C13_2 C14_2 1.36(3) .
C13_2 H13_2 0.9500 .
C14_2 C15_2 1.39(3) .
C14_2 H14_2 0.9500 .
C15_2 C16_2 1.42(3) .
C15_2 H15_2 0.9500 .
C16_2 C17_2 1.53(2) .
C17_2 O18_2 1.23(2) .
C17_2 N19_2 1.35(3) .
N19_2 N20_2 1.36(2) .
N19_2 H19_2 0.8800 .
N20_2 C21_2 1.32(3) .
C21_2 C23_2 1.52(4) .
C21_2 H21_2 0.9500 .
N22_2 C27_2 1.42(3) .
N22_2 C23_2 1.45(4) .
C23_2 C24_2 1.30(4) .
C24_2 C25_2 1.35(4) .
C24_2 H24_2 0.9500 .
C25_2 C26_2 1.45(5) .
C25_2 H25_2 0.9500 .
C26_2 C27_2 1.38(4) .
C26_2 H26_2 0.9500 .
C27_2 H27_2 0.9500 .

loop_
_geom_torsion_atom_site_label_1
_geom_torsion_atom_site_label_2
_geom_torsion_atom_site_label_3
_geom_torsion_atom_site_label_4
_geom_torsion
_geom_torsion_site_symmetry_1
_geom_torsion_site_symmetry_4
DY1 O1_1 C2_1 C4_1 31(2) . .
C8_1 N3_1 C4_1 C5_1 1(4) . .
DY1 N3_1 C4_1 C5_1 171(2) . .
C8_1 N3_1 C4_1 C2_1 -178(2) . .
DY1 N3_1 C4_1 C2_1 -8(3) . .
O1_1 C2_1 C4_1 N3_1 -14(3) . .
O1_1 C2_1 C4_1 C5_1 166(2) . .
N3_1 C4_1 C5_1 C6_1 -4(4) . .
C2_1 C4_1 C5_1 C6_1 175(3) . .
C4_1 C5_1 C6_1 C7_1 3(5) . .
C5_1 C6_1 C7_1 C8_1 0(5) . .
C4_1 N3_1 C8_1 C7_1 3(4) . .
DY1 N3_1 C8_1 C7_1 -168(2) . .
C4_1 N3_1 C8_1 C9_1 -172(2) . .
DY1 N3_1 C8_1 C9_1 17(3) . .
C6_1 C7_1 C8_1 N3_1 -3(4) . .
C6_1 C7_1 C8_1 C9_1 171(3) . .
N3_1 C8_1 C9_1 N10_1 -7(3) . .
C7_1 C8_1 C9_1 N10_1 178(2) . .
C8_1 C9_1 N10_1 N11_1 176.2(18) . .
C8_1 C9_1 N10_1 DY1 -7(3) . .
C9_1 N10_1 N11_1 C12_1 -170.1(19) . .
DY1 N10_1 N11_1 C12_1 12.5(19) . .
N10_1 N11_1 C12_1 O13_1 -5(3) . .
N10_1 N11_1 C12_1 C15_1 177.1(15) . .
N11_1 C12_1 O13_1 DY1 -5(3) . .
C15_1 C12_1 O13_1 DY1 172.3(13) . .
C19_1 N14_1 C15_1 C16_1 2(3) . .
C19_1 N14_1 C15_1 C12_1 178.0(17) . .
O13_1 C12_1 C15_1 N14_1 -171.5(19) . .
N11_1 C12_1 C15_1 N14_1 6(3) . .
O13_1 C12_1 C15_1 C16_1 5(3) . .
N11_1 C12_1 C15_1 C16_1 -177.6(18) . .
N14_1 C15_1 C16_1 C17_1 -5(3) . .
C12_1 C15_1 C16_1 C17_1 179.2(19) . .
C15_1 C16_1 C17_1 C18_1 5(3) . .
C16_1 C17_1 C18_1 C19_1 -3(4) . .
C17_1 C18_1 C19_1 N14_1 0(3) . .
C17_1 C18_1 C19_1 C20_1 -180(2) . .
C15_1 N14_1 C19_1 C18_1 1(3) . .
C15_1 N14_1 C19_1 C20_1 -179.8(17) . .
C18_1 C19_1 C20_1 O21_1 -7(3) . .
N14_1 C19_1 C20_1 O21_1 173.4(17) . .
C18_1 C19_1 C20_1 N22_1 170(2) . .
N14_1 C19_1 C20_1 N22_1 -10(3) . .
N22_1 C20_1 O21_1 DY1 -7(3) . 93_665
C19_1 C20_1 O21_1 DY1 169.3(12) . 93_665
O21_1 C20_1 N22_1 N23_1 -4(3) . .
C19_1 C20_1 N22_1 N23_1 179.7(16) . .
C20_1 N22_1 N23_1 C24_1 -179.8(18) . .
C20_1 N22_1 N23_1 DY1 12(2) . 93_665
N22_1 N23_1 C24_1 C26_1 -176.6(18) . .
DY1 N23_1 C24_1 C26_1 -10(3) 93_665 .
C30_1 N25_1 C26_1 C24_1 -172(2) . .
DY1 N25_1 C26_1 C24_1 12(3) 93_665 .
C30_1 N25_1 C26_1 C27_1 4(3) . .
DY1 N25_1 C26_1 C27_1 -172.1(17) 93_665 .
N23_1 C24_1 C26_1 N25_1 -2(3) . .
N23_1 C24_1 C26_1 C27_1 -178(2) . .
N25_1 C26_1 C27_1 C28_1 -2(4) . .
C24_1 C26_1 C27_1 C28_1 174(2) . .
C26_1 C27_1 C28_1 C29_1 1(4) . .
C27_1 C28_1 C29_1 C30_1 -2(4) . .
C26_1 N25_1 C30_1 C29_1 -6(4) . .
DY1 N25_1 C30_1 C29_1 170.6(18) 93_665 .
C26_1 N25_1 C30_1 C31_1 176(2) . .
DY1 N25_1 C30_1 C31_1 -8(3) 93_665 .
C28_1 C29_1 C30_1 N25_1 5(4) . .
C28_1 C29_1 C30_1 C31_1 -177(2) . .
N25_1 C30_1 C31_1 O32_1 -16(3) . .
C29_1 C30_1 C31_1 O32_1 165(2) . .
C30_1 C31_1 O32_1 DY1 34(2) . 93_665
C5_2 N1_2 C1_2 C2_2 4(5) . .
N1_2 C1_2 C2_2 C3_2 0(6) . .
C1_2 C2_2 C3_2 C4_2 -6(7) . .
C2_2 C3_2 C4_2 C5_2 9(7) . .
C3_2 C4_2 C5_2 C6_2 180(4) . .
C3_2 C4_2 C5_2 N1_2 -6(7) . .
C1_2 N1_2 C5_2 C4_2 -1(5) . .
C1_2 N1_2 C5_2 C6_2 174(3) . .
C4_2 C5_2 C6_2 N7_2 179(4) . .
N1_2 C5_2 C6_2 N7_2 5(5) . .
C5_2 C6_2 N7_2 N8_2 179(3) . .
C6_2 N7_2 N8_2 C9_2 178(2) . .
N7_2 N8_2 C9_2 O10_2 5(3) . .
N7_2 N8_2 C9_2 C12_2 178.2(18) . .
N8_2 C9_2 O10_2 DY1 62(3) . .
C12_2 C9_2 O10_2 DY1 -111(2) . .
C16_2 N11_2 C12_2 C13_2 3(3) . .
C16_2 N11_2 C12_2 C9_2 -177.3(17) . .
O10_2 C9_2 C12_2 N11_2 157(2) . .
N8_2 C9_2 C12_2 N11_2 -16(3) . .
O10_2 C9_2 C12_2 C13_2 -23(3) . .
N8_2 C9_2 C12_2 C13_2 164(2) . .
N11_2 C12_2 C13_2 C14_2 -2(3) . .
C9_2 C12_2 C13_2 C14_2 177.8(19) . .
C12_2 C13_2 C14_2 C15_2 0(3) . .
C13_2 C14_2 C15_2 C16_2 0(3) . .
C12_2 N11_2 C16_2 C15_2 -2(3) . .
C12_2 N11_2 C16_2 C17_2 176.9(18) . .
C14_2 C15_2 C16_2 N11_2 0(3) . .
C14_2 C15_2 C16_2 C17_2 -178.5(19) . .
N11_2 C16_2 C17_2 O18_2 -168.0(19) . .
C15_2 C16_2 C17_2 O18_2 11(3) . .
N11_2 C16_2 C17_2 N19_2 6(3) . .
C15_2 C16_2 C17_2 N19_2 -175.0(18) . .
O18_2 C17_2 N19_2 N20_2 -6(3) . .
C16_2 C17_2 N19_2 N20_2 179.8(16) . .
C17_2 N19_2 N20_2 C21_2 -179.1(19) . .
N19_2 N20_2 C21_2 C23_2 -178.1(18) . .
C27_2 N22_2 C23_2 C24_2 -5(4) . .
C27_2 N22_2 C23_2 C21_2 -174(2) . .
N20_2 C21_2 C23_2 C24_2 -178(2) . .
N20_2 C21_2 C23_2 N22_2 -8(3) . .
N22_2 C23_2 C24_2 C25_2 8(4) . .
C21_2 C23_2 C24_2 C25_2 178(2) . .
C23_2 C24_2 C25_2 C26_2 -6(5) . .
C24_2 C25_2 C26_2 C27_2 0(5) . .
C25_2 C26_2 C27_2 N22_2 3(5) . .
C23_2 N22_2 C27_2 C26_2 -1(4) . .
